data_4503125
loop_
_publ_author_name
'Peedikakkal, Abdul Malik Puthan'
'Vittal, Jagadese J.'

_publ_section_title
;
 Molecular Fabric Structure Formed by the 1D Coordination Polymer,
 [Pb(bpe)(O2CCH3)(O2CCF3)]
;
_journal_issue 2
_journal_name_full 'Crystal Growth &amp; Design'
_journal_page_first 375
_journal_paper_doi 10.1021/cg070538h
_journal_volume 8
_journal_year 2008
_chemical_formula_sum 'C16 H13 F3 N2 O4 Pb'
_chemical_formula_weight 561.47
_chemical_name_systematic
; 
 ? 
;
_space_group_IT_number 68
_symmetry_cell_setting orthorhombic
_symmetry_space_group_name_Hall '-C 2a 2ac'
_symmetry_space_group_name_H-M 'C c c a :2'
_atom_sites_solution_hydrogens geom
_atom_sites_solution_primary direct
_atom_sites_solution_secondary difmap
_audit_creation_method SHELXL-97
_cell_angle_alpha 90.00
_cell_angle_beta 90.00
_cell_angle_gamma 90.00
_cell_formula_units_Z 16
_cell_length_a 20.3474(10)
_cell_length_b 39.859(2)
_cell_length_c 9.3583(5)
_cell_measurement_reflns_used 4983
_cell_measurement_temperature 233(2)
_cell_measurement_theta_max 26.89
_cell_measurement_theta_min 2.25
_cell_volume 7589.8(7)
_computing_cell_refinement 'Bruker SMART'
_computing_data_collection 'Bruker SMART'
_computing_data_reduction 'Bruker SAINT'
_computing_molecular_graphics 'Bruker SHELXTL'
_computing_publication_material 'Bruker SHELXTL'
_computing_structure_refinement 'SHELXL-97 (Sheldrick, 1997)'
_computing_structure_solution 'SHELXS-97 (Sheldrick, 1990)'
_diffrn_ambient_temperature 233(2)
_diffrn_measured_fraction_theta_full 0.999
_diffrn_measured_fraction_theta_max 0.999
_diffrn_measurement_device_type 'CCD area detector'
_diffrn_measurement_method 'phi and omega scans'
_diffrn_radiation_monochromator graphite
_diffrn_radiation_source 'fine-focus sealed tube'
_diffrn_radiation_type MoK\a
_diffrn_radiation_wavelength 0.71073
_diffrn_reflns_av_R_equivalents 0.0557
_diffrn_reflns_av_sigmaI/netI 0.0407
_diffrn_reflns_limit_h_max 24
_diffrn_reflns_limit_h_min -23
_diffrn_reflns_limit_k_max 44
_diffrn_reflns_limit_k_min -47
_diffrn_reflns_limit_l_max 10
_diffrn_reflns_limit_l_min -11
_diffrn_reflns_number 20963
_diffrn_reflns_theta_full 25.00
_diffrn_reflns_theta_max 25.00
_diffrn_reflns_theta_min 2.04
_exptl_absorpt_coefficient_mu 8.942
_exptl_absorpt_correction_T_max 1.0000
_exptl_absorpt_correction_T_min 0.4044
_exptl_absorpt_correction_type none
_exptl_crystal_colour colorless
_exptl_crystal_density_diffrn 1.965
_exptl_crystal_density_meas 0
_exptl_crystal_density_method 'not measured'
_exptl_crystal_description thin
_exptl_crystal_F_000 4224
_exptl_crystal_size_max 0.5
_exptl_crystal_size_mid 0.25
_exptl_crystal_size_min 0.08
_refine_diff_density_max 2.428
_refine_diff_density_min -1.101
_refine_diff_density_rms 0.168
_refine_ls_extinction_method none
_refine_ls_goodness_of_fit_ref 1.050
_refine_ls_hydrogen_treatment mixed
_refine_ls_matrix_type full
_refine_ls_number_parameters 246
_refine_ls_number_reflns 3353
_refine_ls_number_restraints 36
_refine_ls_restrained_S_all 1.053
_refine_ls_R_factor_all 0.0479
_refine_ls_R_factor_gt 0.0375
_refine_ls_shift/su_max 0.001
_refine_ls_shift/su_mean 0.000
_refine_ls_structure_factor_coef Fsqd
_refine_ls_weighting_details 'calc w=1/[\s^2^(Fo^2^)+(0.0597P)^2^+77.4878P] where P=(Fo^2^+2Fc^2^)/3'
_refine_ls_weighting_scheme calc
_refine_ls_wR_factor_gt 0.1061
_refine_ls_wR_factor_ref 0.1120
_reflns_number_gt 2751
_reflns_number_total 3353
_reflns_threshold_expression >2sigma(I)
_cod_data_source_file cg070538h-file001.cif
_cod_data_source_block abdul3
_cod_depositor_comments
;
The following automatic conversions were performed:

'_symmetry_cell_setting' value 'Orthorhombic' changed to
'orthorhombic' according to
/home/saulius/struct/CIF-dictionaries/cif_core.dic dictionary named
'cif_core.dic' version 2.4.1 from 2010-06-29.

Automatic conversion script
Id: cif_fix_values 1715 2011-07-08 13:25:40Z adriana 
;
_cod_original_sg_symbol_H-M Ccca
_cod_original_formula_sum 'C16 H13 F3 N2 O4 Pb1'
_cod_database_code 4503125

loop_
_symmetry_equiv_pos_as_xyz
'x, y, z'
'-x+1/2, -y, z'
'-x, y, -z+1/2'
'x+1/2, -y, -z+1/2'
'x+1/2, y+1/2, z'
'-x+1, -y+1/2, z'
'-x+1/2, y+1/2, -z+1/2'
'x+1, -y+1/2, -z+1/2'
'-x, -y, -z'
'x-1/2, y, -z'
'x, -y, z-1/2'
'-x-1/2, y, z-1/2'
'-x+1/2, -y+1/2, -z'
'x, y+1/2, -z'
'x+1/2, -y+1/2, z-1/2'
'-x, y+1/2, z-1/2'

loop_
_atom_site_label
_atom_site_type_symbol
_atom_site_fract_x
_atom_site_fract_y
_atom_site_fract_z
_atom_site_U_iso_or_equiv
_atom_site_adp_type
_atom_site_occupancy
_atom_site_symmetry_multiplicity
_atom_site_calc_flag
_atom_site_refinement_flags
Pb1 Pb 0.320471(14) 0.130308(7) 0.34188(3) 0.02778(14) Uani 1 1 d .
N1 N 0.3325(3) 0.16971(17) 0.1155(8) 0.0336(15) Uani 1 1 d .
C1 C 0.3301(4) 0.2027(2) 0.1312(9) 0.0368(19) Uani 1 1 d .
H1 H 0.3298 0.2116 0.2242 0.044 Uiso 1 1 calc R
C2 C 0.3279(4) 0.2248(2) 0.0174(9) 0.041(2) Uani 1 1 d .
H2 H 0.3263 0.2480 0.0334 0.049 Uiso 1 1 calc R
C3 C 0.3281(4) 0.2120(2) -0.1227(9) 0.0301(17) Uani 1 1 d .
C4 C 0.3308(4) 0.1775(2) -0.1346(9) 0.0315(18) Uani 1 1 d .
H4 H 0.3313 0.1677 -0.2258 0.038 Uiso 1 1 calc R
C5 C 0.3327(4) 0.1575(2) -0.0163(9) 0.0345(18) Uani 1 1 d .
H5 H 0.3343 0.1341 -0.0287 0.041 Uiso 1 1 calc R
N2 N 0.3865(3) 0.09133(15) 0.1977(7) 0.0277(14) Uani 1 1 d .
C6 C 0.3696(4) 0.05864(18) 0.2033(9) 0.0355(18) Uani 1 1 d .
H6 H 0.3309 0.0527 0.2520 0.043 Uiso 1 1 calc R
C7 C 0.4059(4) 0.0336(2) 0.1418(9) 0.0373(19) Uani 1 1 d .
H7 H 0.3917 0.0112 0.1478 0.045 Uiso 1 1 calc R
C8 C 0.4639(4) 0.04141(18) 0.0703(8) 0.0291(16) Uani 1 1 d .
C9 C 0.4814(4) 0.07547(18) 0.0646(8) 0.0288(16) Uani 1 1 d .
H9 H 0.5201 0.0821 0.0174 0.035 Uiso 1 1 calc R
C10 C 0.4419(4) 0.09923(18) 0.1285(8) 0.0279(16) Uani 1 1 d .
H10 H 0.4543 0.1219 0.1232 0.033 Uiso 1 1 calc R
C11 C 0.3264(4) 0.23351(19) -0.2498(9) 0.0306(17) Uani 1 1 d .
H11 H 0.3253 0.2227 -0.3391 0.037 Uiso 1 1 calc R
C12 C 0.5058(4) 0.01627(18) 0.0028(9) 0.0344(18) Uani 1 1 d .
H12 H 0.5447 0.0240 -0.0405 0.041 Uiso 1 1 calc R
O1 O 0.3615(3) 0.18787(15) 0.4659(7) 0.0462(15) Uani 1 1 d .
O2 O 0.4288(3) 0.14849(15) 0.3915(7) 0.0495(16) Uani 1 1 d .
C13 C 0.4176(4) 0.1762(2) 0.4508(9) 0.040(2) Uani 1 1 d .
C14 C 0.4796(7) 0.1957(3) 0.4996(18) 0.114(6) Uani 1 1 d .
H14A H 0.4667 0.2142 0.5609 0.171 Uiso 1 1 calc R
H14B H 0.5025 0.2044 0.4165 0.171 Uiso 1 1 calc R
H14C H 0.5085 0.1807 0.5519 0.171 Uiso 1 1 calc R
O3 O 0.3540(3) 0.08375(17) 0.5196(7) 0.0558(18) Uani 1 1 d .
O4 O 0.2770(4) 0.10926(17) 0.6449(6) 0.0563(19) Uani 1 1 d .
C15 C 0.3193(4) 0.0882(2) 0.6241(9) 0.0319(18) Uani 1 1 d D
C16 C 0.3287(4) 0.0619(2) 0.7447(9) 0.056(3) Uani 1 1 d D
F1 F 0.3038(5) 0.0717(2) 0.8688(7) 0.076(3) Uani 0.80 1 d PD
F2 F 0.3897(3) 0.0524(2) 0.7634(8) 0.073(3) Uani 0.80 1 d PD
F3 F 0.2971(5) 0.03311(17) 0.7116(10) 0.082(3) Uani 0.80 1 d PD
F1A F 0.2847(17) 0.0650(10) 0.846(3) 0.121(16) Uiso 0.20 1 d PD
F2A F 0.3875(12) 0.0666(9) 0.805(4) 0.121(16) Uiso 0.20 1 d PD
F3A F 0.328(2) 0.0312(5) 0.696(4) 0.121(16) Uiso 0.20 1 d PD

loop_
_atom_site_aniso_label
_atom_site_aniso_U_11
_atom_site_aniso_U_22
_atom_site_aniso_U_33
_atom_site_aniso_U_23
_atom_site_aniso_U_13
_atom_site_aniso_U_12
Pb1 0.0257(2) 0.0271(2) 0.0305(2) -0.00064(11) 0.00460(11) 0.00671(11)
N1 0.031(4) 0.030(4) 0.039(4) 0.005(3) -0.003(3) -0.001(3)
C1 0.053(5) 0.027(4) 0.030(4) 0.001(3) 0.001(4) 0.005(4)
C2 0.067(6) 0.025(4) 0.031(4) -0.002(3) 0.003(4) 0.005(4)
C3 0.028(4) 0.028(4) 0.035(4) 0.000(3) 0.004(3) 0.000(3)
C4 0.029(4) 0.031(4) 0.034(4) -0.004(3) -0.004(3) -0.006(3)
C5 0.036(4) 0.025(4) 0.042(5) 0.001(3) -0.004(4) -0.004(3)
N2 0.025(3) 0.027(3) 0.031(3) -0.007(3) 0.003(3) 0.004(3)
C6 0.031(4) 0.025(4) 0.051(5) -0.005(4) 0.011(4) -0.001(3)
C7 0.031(4) 0.027(4) 0.054(5) -0.004(4) 0.013(4) -0.002(3)
C8 0.027(4) 0.028(4) 0.032(4) -0.005(3) 0.001(3) 0.000(3)
C9 0.026(4) 0.027(4) 0.033(4) -0.004(3) 0.002(3) -0.003(3)
C10 0.029(4) 0.019(4) 0.035(4) -0.002(3) -0.002(3) 0.001(3)
C11 0.034(4) 0.028(4) 0.031(4) 0.001(3) 0.001(3) -0.001(3)
C12 0.031(4) 0.030(4) 0.041(5) -0.007(4) 0.012(4) 0.000(3)
O1 0.037(3) 0.046(4) 0.055(4) -0.020(3) 0.000(3) 0.004(3)
O2 0.037(3) 0.039(4) 0.073(4) -0.022(3) -0.005(3) 0.004(3)
C13 0.037(5) 0.040(5) 0.042(5) -0.010(4) 0.002(4) 0.000(4)
C14 0.102(11) 0.087(9) 0.152(14) -0.075(10) -0.019(10) -0.031(8)
O3 0.055(4) 0.071(4) 0.041(4) 0.018(3) 0.017(3) 0.031(4)
O4 0.064(5) 0.058(4) 0.047(4) 0.008(3) 0.015(3) 0.032(4)
C15 0.029(4) 0.031(4) 0.035(4) 0.000(3) 0.000(3) 0.010(3)
C16 0.073(7) 0.057(7) 0.036(5) 0.004(4) 0.007(5) 0.021(5)
F1 0.125(8) 0.072(6) 0.030(4) 0.018(4) 0.029(5) 0.044(6)
F2 0.073(6) 0.096(6) 0.050(4) 0.015(4) -0.011(4) 0.049(5)
F3 0.091(7) 0.039(4) 0.117(8) 0.020(4) 0.016(6) 0.006(4)

loop_
_atom_type_symbol
_atom_type_description
_atom_type_scat_dispersion_real
_atom_type_scat_dispersion_imag
_atom_type_scat_source
C C 0.0033 0.0016 'International Tables Vol C Tables 4.2.6.8 and 6.1.1.4'
H H 0.0000 0.0000 'International Tables Vol C Tables 4.2.6.8 and 6.1.1.4'
N N 0.0061 0.0033 'International Tables Vol C Tables 4.2.6.8 and 6.1.1.4'
O O 0.0106 0.0060 'International Tables Vol C Tables 4.2.6.8 and 6.1.1.4'
F F 0.0171 0.0103 'International Tables Vol C Tables 4.2.6.8 and 6.1.1.4'
Pb Pb -3.3944 10.1111 'International Tables Vol C Tables 4.2.6.8 and 6.1.1.4'

loop_
_geom_angle_atom_site_label_1
_geom_angle_atom_site_label_2
_geom_angle_atom_site_label_3
_geom_angle
_geom_angle_site_symmetry_1
O2 Pb1 N2 78.0(2) .
O2 Pb1 O3 81.2(2) .
N2 Pb1 O3 75.8(2) .
O2 Pb1 N1 83.6(2) .
N2 Pb1 N1 83.4(2) .
O3 Pb1 N1 156.4(2) .
O2 Pb1 O1 50.80(18) .
N2 Pb1 O1 127.09(19) .
O3 Pb1 O1 104.6(2) .
N1 Pb1 O1 79.1(2) .
C1 N1 C5 117.9(7) .
C1 N1 Pb1 119.8(5) .
C5 N1 Pb1 121.8(5) .
N1 C1 C2 123.2(8) .
C1 C2 C3 119.3(8) .
C4 C3 C2 115.8(7) .
C4 C3 C11 121.2(7) .
C2 C3 C11 123.0(7) .
C5 C4 C3 121.2(8) .
N1 C5 C4 122.6(8) .
C10 N2 C6 117.5(6) .
C10 N2 Pb1 125.3(5) .
C6 N2 Pb1 116.8(5) .
N2 C6 C7 123.4(7) .
C6 C7 C8 119.8(7) .
C7 C8 C9 116.7(7) .
C7 C8 C12 123.4(7) .
C9 C8 C12 119.9(7) .
C10 C9 C8 119.9(7) .
N2 C10 C9 122.7(7) .
C11 C11 C3 125.9(10) 8_454
C12 C12 C8 125.9(9) 9_655
C13 O1 Pb1 85.3(5) .
C13 O2 Pb1 100.7(5) .
O1 C13 O2 123.2(8) .
O1 C13 C14 121.9(9) .
O2 C13 C14 114.9(8) .
C15 O3 Pb1 105.0(5) .
O4 C15 O3 129.6(8) .
O4 C15 C16 115.9(7) .
O3 C15 C16 114.4(6) .
F3A C16 F2 78.0(18) .
F3A C16 F1A 109.3(17) .
F2 C16 F1A 125.4(19) .
F3A C16 F1 125.2(19) .
F2 C16 F1 109.3(8) .
F1A C16 F1 23(2) .
F3A C16 F2A 107.0(17) .
F2 C16 F2A 30.0(18) .
F1A C16 F2A 107.2(16) .
F1 C16 F2A 86.2(19) .
F3A C16 F3 28.0(19) .
F2 C16 F3 103.7(8) .
F1A C16 F3 85(2) .
F1 C16 F3 105.6(8) .
F2A C16 F3 129.9(18) .
F3A C16 C15 112.1(16) .
F2 C16 C15 114.2(7) .
F1A C16 C15 112.1(16) .
F1 C16 C15 112.9(7) .
F2A C16 C15 108.8(15) .
F3 C16 C15 110.4(7) .
F1A F1 C16 77(2) .
F2A F2 C16 77.1(17) .
F2A F2 F3A 126(2) .
C16 F2 F3A 51.0(11) .
F3A F3 C16 72.1(16) .
F1 F1A C16 81(2) .
F2 F2A C16 72.8(15) .
F3 F3A C16 80(2) .
F3 F3A F2 126(2) .
C16 F3A F2 51.1(10) .

loop_
_geom_bond_atom_site_label_1
_geom_bond_atom_site_label_2
_geom_bond_distance
_geom_bond_site_symmetry_2
Pb1 O2 2.367(6) .
Pb1 N2 2.458(6) .
Pb1 O3 2.583(6) .
Pb1 N1 2.648(7) .
Pb1 O1 2.704(6) .
N1 C1 1.325(11) .
N1 C5 1.326(11) .
C1 C2 1.381(12) .
C2 C3 1.406(12) .
C3 C4 1.379(11) .
C3 C11 1.467(11) .
C4 C5 1.366(11) .
N2 C10 1.337(10) .
N2 C6 1.348(9) .
C6 C7 1.368(11) .
C7 C8 1.391(11) .
C8 C9 1.405(10) .
C8 C12 1.460(10) .
C9 C10 1.379(10) .
C11 C11 1.315(15) 8_454
C12 C12 1.319(14) 9_655
O1 C13 1.239(10) .
O2 C13 1.258(10) .
C13 C14 1.551(14) .
O3 C15 1.219(9) .
O4 C15 1.217(9) .
C15 C16 1.552(13) .
C16 F3A 1.307(16) .
C16 F2 1.309(9) .
C16 F1A 1.310(15) .
C16 F1 1.327(9) .
C16 F2A 1.335(16) .
C16 F3 1.352(10) .
F1 F1A 0.52(5) .
F2 F2A 0.69(4) .
F2 F3A 1.65(3) .
F3 F3A 0.64(4) .
